data_2238991
loop_
_publ_author_name
'Sreenivasa, S.'
'Nanjundaswamy, M. S.'
'Madankumar, S.'
'Lokanath, N. K.'
'Suresha, E.'
'Suchetan, P. A.'

_publ_section_title
;
 <i>N</i>-(4-Methoxybenzoyl)benzenesulfonamide
;
_journal_coeditor_code HB7187
_journal_issue 2
_journal_name_full 'Acta Crystallographica Section E'
_journal_page_first o192
_journal_paper_doi 10.1107/S1600536814001330
_journal_volume 70
_journal_year 2014
_chemical_formula_iupac 'C14 H13 N O4 S'
_chemical_formula_moiety 'C14 H13 N O4 S'
_chemical_formula_sum 'C14 H13 N O4 S'
_chemical_formula_weight 291.31
_chemical_melting_point 399
_chemical_name_systematic
;
<i>N</i>-(4-Methoxybenzoyl)benzenesulfonamide
;
_space_group_IT_number 2
_symmetry_cell_setting triclinic
_symmetry_space_group_name_Hall '-P 1'
_symmetry_space_group_name_H-M 'P -1'
_atom_sites_solution_hydrogens geom
_atom_sites_solution_primary direct
_atom_sites_solution_secondary difmap
_audit_creation_method SHELXL-97
_cell_angle_alpha 89.792(3)
_cell_angle_beta 87.392(3)
_cell_angle_gamma 83.944(3)
_cell_formula_units_Z 2
_cell_length_a 5.3059(5)
_cell_length_b 10.6343(10)
_cell_length_c 11.9139(11)
_cell_measurement_reflns_used 25
_cell_measurement_temperature 293(2)
_cell_measurement_theta_max 64.8
_cell_measurement_theta_min 3.7
_cell_volume 667.79(11)
_computing_cell_refinement 'APEX2 and SAINT-Plus (Bruker, 2009)'
_computing_data_collection 'APEX2 (Bruker, 2009)'
_computing_data_reduction 'SAINT-Plus and XPREP (Bruker, 2009)'
_computing_molecular_graphics 'Mercury (Macrae <i>et al.</i>, 2008)'
_computing_publication_material 'SHELXL97 (Sheldrick, 2008)'
_computing_structure_refinement 'SHELXL97 (Sheldrick, 2008)'
_computing_structure_solution 'SHELXS97 (Sheldrick, 2008)'
_diffrn_ambient_temperature 293(2)
_diffrn_measured_fraction_theta_full 0.954
_diffrn_measured_fraction_theta_max 0.954
_diffrn_measurement_device_type 'Bruker APEXII'
_diffrn_measurement_method 'phi and \f scans'
_diffrn_radiation_monochromator graphite
_diffrn_radiation_source 'fine-focus sealed tube'
_diffrn_radiation_type CuK\a
_diffrn_radiation_wavelength 1.54178
_diffrn_reflns_av_R_equivalents 0.0493
_diffrn_reflns_av_sigmaI/netI 0.0497
_diffrn_reflns_limit_h_max 6
_diffrn_reflns_limit_h_min -6
_diffrn_reflns_limit_k_max 12
_diffrn_reflns_limit_k_min -12
_diffrn_reflns_limit_l_max 13
_diffrn_reflns_limit_l_min -13
_diffrn_reflns_number 8561
_diffrn_reflns_theta_full 64.82
_diffrn_reflns_theta_max 64.82
_diffrn_reflns_theta_min 3.71
_diffrn_standards_decay_% 1
_diffrn_standards_interval_time 120
_diffrn_standards_number 3
_exptl_absorpt_coefficient_mu 2.284
_exptl_absorpt_correction_T_max 0.633
_exptl_absorpt_correction_T_min 0.515
_exptl_absorpt_correction_type multi-scan
_exptl_absorpt_process_details '(SADABS; Bruker, 2009)'
_exptl_crystal_colour Colourless
_exptl_crystal_density_diffrn 1.449
_exptl_crystal_density_method 'not measured'
_exptl_crystal_description Prism
_exptl_crystal_F_000 304
_exptl_crystal_size_max 0.37
_exptl_crystal_size_mid 0.26
_exptl_crystal_size_min 0.20
_refine_diff_density_max 0.330
_refine_diff_density_min -0.842
_refine_ls_extinction_method none
_refine_ls_goodness_of_fit_ref 1.130
_refine_ls_hydrogen_treatment mixed
_refine_ls_matrix_type full
_refine_ls_number_parameters 186
_refine_ls_number_reflns 2168
_refine_ls_number_restraints 1
_refine_ls_restrained_S_all 1.130
_refine_ls_R_factor_all 0.0689
_refine_ls_R_factor_gt 0.0678
_refine_ls_shift/su_max 0.000
_refine_ls_shift/su_mean 0.000
_refine_ls_structure_factor_coef Fsqd
_refine_ls_weighting_details 'calc w=1/[\s^2^(Fo^2^)+(0.1013P)^2^+0.1754P] where P=(Fo^2^+2Fc^2^)/3'
_refine_ls_weighting_scheme calc
_refine_ls_wR_factor_gt 0.1570
_refine_ls_wR_factor_ref 0.1583
_reflns_number_gt 2076
_reflns_number_total 2168
_reflns_threshold_expression I>2\s(I)
_cod_data_source_file hb7187sup1.cif
_cod_data_source_block I
_cod_database_code 2238991
_cod_database_fobs_code 2238991

loop_
_symmetry_equiv_pos_as_xyz
'x, y, z'
'-x, -y, -z'

loop_
_atom_site_type_symbol
_atom_site_label
_atom_site_fract_x
_atom_site_fract_y
_atom_site_fract_z
_atom_site_U_iso_or_equiv
_atom_site_adp_type
_atom_site_calc_flag
_atom_site_refinement_flags
_atom_site_occupancy
_atom_site_symmetry_multiplicity
O O1 0.2427(3) 0.36646(17) 0.44504(16) 0.0596(5) Uani d . 1 1
N N1 0.6766(4) 0.40318(19) 0.36803(17) 0.0478(5) Uani d D 1 1
O O3 0.4534(3) 0.39943(16) 0.21164(15) 0.0559(5) Uani d . 1 1
O O4 1.1816(4) 0.81223(19) 0.06023(17) 0.0695(6) Uani d . 1 1
C C13 0.9563(4) 0.5966(2) 0.26610(18) 0.0421(5) Uani d . 1 1
H H13 0.9898 0.5737 0.3398 0.051 Uiso calc R 1 1
C C7 0.6197(4) 0.4435(2) 0.25993(19) 0.0424(5) Uani d . 1 1
O O2 0.6259(4) 0.30297(18) 0.54898(15) 0.0624(5) Uani d . 1 1
C C9 0.7269(6) 0.5777(3) 0.1010(2) 0.0609(7) Uani d . 1 1
H H9 0.6030 0.5417 0.0631 0.073 Uiso calc R 1 1
C C1 0.5310(4) 0.1655(2) 0.37956(18) 0.0405(5) Uani d . 1 1
C C12 1.0878(4) 0.6857(2) 0.2130(2) 0.0475(6) Uani d . 1 1
H H12 1.2101 0.7227 0.2512 0.057 Uiso calc R 1 1
C C8 0.7732(4) 0.5405(2) 0.21008(18) 0.0402(5) Uani d . 1 1
C C11 1.0410(5) 0.7213(2) 0.1032(2) 0.0472(6) Uani d . 1 1
C C5 0.3772(5) 0.0164(2) 0.2584(2) 0.0564(6) Uani d . 1 1
H H5 0.2579 -0.0048 0.2089 0.068 Uiso calc R 1 1
C C3 0.7531(5) -0.0405(3) 0.3552(3) 0.0649(8) Uani d . 1 1
H H3 0.8890 -0.0996 0.3709 0.078 Uiso calc R 1 1
C C4 0.5776(5) -0.0707(2) 0.2829(2) 0.0547(6) Uani d . 1 1
H H4 0.5930 -0.1504 0.2500 0.066 Uiso calc R 1 1
C C2 0.7307(5) 0.0778(3) 0.4055(2) 0.0574(6) Uani d . 1 1
H H2 0.8487 0.0979 0.4562 0.069 Uiso calc R 1 1
C C14 1.1590(10) 0.8451(4) -0.0546(3) 0.0986(13) Uani d . 1 1
H H14A 1.2092 0.7720 -0.1005 0.148 Uiso calc R 1 1
H H14B 1.2665 0.9100 -0.0734 0.148 Uiso calc R 1 1
H H14C 0.9860 0.8757 -0.0676 0.148 Uiso calc R 1 1
C C6 0.3516(4) 0.1360(2) 0.3071(2) 0.0498(6) Uani d . 1 1
H H6 0.2157 0.1948 0.2910 0.060 Uiso calc R 1 1
C C10 0.8596(6) 0.6669(3) 0.0467(2) 0.0635(7) Uani d . 1 1
H H10 0.8267 0.6899 -0.0270 0.076 Uiso calc R 1 1
S S1 0.50162(10) 0.31426(5) 0.44550(4) 0.0452(3) Uani d . 1 1
H HN1 0.808(6) 0.419(4) 0.397(3) 0.091(12) Uiso d D 1 1

loop_
_atom_site_aniso_label
_atom_site_aniso_U_11
_atom_site_aniso_U_22
_atom_site_aniso_U_33
_atom_site_aniso_U_12
_atom_site_aniso_U_13
_atom_site_aniso_U_23
O1 0.0540(10) 0.0592(10) 0.0642(11) -0.0033(8) 0.0092(8) -0.0138(8)
N1 0.0543(12) 0.0501(11) 0.0432(11) -0.0222(9) -0.0093(9) 0.0000(8)
O3 0.0563(10) 0.0581(10) 0.0573(10) -0.0197(8) -0.0149(8) -0.0071(8)
O4 0.0829(14) 0.0677(12) 0.0582(12) -0.0183(10) 0.0158(10) 0.0140(9)
C13 0.0460(12) 0.0463(11) 0.0348(11) -0.0079(9) -0.0035(9) -0.0026(9)
C7 0.0460(12) 0.0400(11) 0.0419(12) -0.0065(9) -0.0039(9) -0.0105(9)
O2 0.0851(13) 0.0689(11) 0.0385(9) -0.0294(10) -0.0111(9) -0.0024(8)
C9 0.0753(18) 0.0729(17) 0.0393(13) -0.0241(13) -0.0155(12) -0.0048(11)
C1 0.0383(11) 0.0445(11) 0.0403(11) -0.0142(8) 0.0036(8) -0.0022(8)
C12 0.0477(12) 0.0519(13) 0.0445(12) -0.0126(10) -0.0019(9) -0.0006(10)
C8 0.0427(11) 0.0417(11) 0.0361(11) -0.0047(9) 0.0001(9) -0.0081(8)
C11 0.0523(13) 0.0460(12) 0.0418(12) -0.0035(10) 0.0118(10) -0.0010(9)
C5 0.0568(14) 0.0537(14) 0.0624(16) -0.0215(11) -0.0058(11) -0.0110(11)
C3 0.0542(15) 0.0558(15) 0.083(2) 0.0029(12) -0.0004(14) -0.0073(13)
C4 0.0572(14) 0.0445(12) 0.0628(16) -0.0153(10) 0.0159(12) -0.0095(10)
C2 0.0450(13) 0.0652(15) 0.0628(15) -0.0071(11) -0.0084(11) -0.0083(12)
C14 0.147(4) 0.091(2) 0.0561(19) -0.018(2) 0.032(2) 0.0156(17)
C6 0.0449(12) 0.0469(12) 0.0598(14) -0.0128(9) -0.0081(10) -0.0050(10)
C10 0.084(2) 0.0740(17) 0.0338(12) -0.0134(14) -0.0043(12) 0.0032(11)
S1 0.0516(4) 0.0468(4) 0.0393(4) -0.0156(3) 0.0011(3) -0.0074(2)

loop_
_atom_type_symbol
_atom_type_description
_atom_type_scat_dispersion_real
_atom_type_scat_dispersion_imag
_atom_type_scat_source
C C 0.0181 0.0091 'International Tables Vol C Tables 4.2.6.8 and 6.1.1.4'
N N 0.0311 0.0180 'International Tables Vol C Tables 4.2.6.8 and 6.1.1.4'
O O 0.0492 0.0322 'International Tables Vol C Tables 4.2.6.8 and 6.1.1.4'
S S 0.3331 0.5567 'International Tables Vol C Tables 4.2.6.8 and 6.1.1.4'
H H 0.0000 0.0000 'International Tables Vol C Tables 4.2.6.8 and 6.1.1.4'

loop_
_geom_angle_atom_site_label_1
_geom_angle_atom_site_label_2
_geom_angle_atom_site_label_3
_geom_angle
C7 N1 S1 123.91(17)
C7 N1 HN1 122(3)
S1 N1 HN1 114(3)
C11 O4 C14 118.2(3)
C12 C13 C8 120.1(2)
C12 C13 H13 119.9
C8 C13 H13 119.9
O3 C7 N1 120.0(2)
O3 C7 C8 123.6(2)
N1 C7 C8 116.42(19)
C10 C9 C8 121.9(2)
C10 C9 H9 119.1
C8 C9 H9 119.1
C6 C1 C2 121.0(2)
C6 C1 S1 120.16(18)
C2 C1 S1 118.81(18)
C13 C12 C11 120.9(2)
C13 C12 H12 119.5
C11 C12 H12 119.5
C9 C8 C13 118.3(2)
C9 C8 C7 117.3(2)
C13 C8 C7 124.4(2)
O4 C11 C10 125.0(2)
O4 C11 C12 115.3(2)
C10 C11 C12 119.6(2)
C4 C5 C6 120.5(2)
C4 C5 H5 119.7
C6 C5 H5 119.7
C4 C3 C2 120.4(2)
C4 C3 H3 119.8
C2 C3 H3 119.8
C3 C4 C5 120.2(2)
C3 C4 H4 119.9
C5 C4 H4 119.9
C1 C2 C3 119.2(2)
C1 C2 H2 120.4
C3 C2 H2 120.4
O4 C14 H14A 109.5
O4 C14 H14B 109.5
H14A C14 H14B 109.5
O4 C14 H14C 109.5
H14A C14 H14C 109.5
H14B C14 H14C 109.5
C1 C6 C5 118.7(2)
C1 C6 H6 120.6
C5 C6 H6 120.6
C11 C10 C9 119.1(2)
C11 C10 H10 120.4
C9 C10 H10 120.4
O2 S1 O1 119.44(12)
O2 S1 N1 103.74(11)
O1 S1 N1 109.21(11)
O2 S1 C1 108.88(11)
O1 S1 C1 108.65(10)
N1 S1 C1 106.11(10)

loop_
_geom_bond_atom_site_label_1
_geom_bond_atom_site_label_2
_geom_bond_distance
O1 S1 1.4264(19)
N1 C7 1.392(3)
N1 S1 1.646(2)
N1 HN1 0.82(3)
O3 C7 1.211(3)
O4 C11 1.367(3)
O4 C14 1.418(4)
C13 C12 1.371(3)
C13 C8 1.389(3)
C13 H13 0.9300
C7 C8 1.486(3)
O2 S1 1.4232(19)
C9 C10 1.381(4)
C9 C8 1.382(3)
C9 H9 0.9300
C1 C6 1.375(3)
C1 C2 1.381(4)
C1 S1 1.758(2)
C12 C11 1.387(3)
C12 H12 0.9300
C11 C10 1.376(4)
C5 C4 1.376(4)
C5 C6 1.390(4)
C5 H5 0.9300
C3 C4 1.360(4)
C3 C2 1.388(4)
C3 H3 0.9300
C4 H4 0.9300
C2 H2 0.9300
C14 H14A 0.9600
C14 H14B 0.9600
C14 H14C 0.9600
C6 H6 0.9300
C10 H10 0.9300

loop_
_geom_hbond_atom_site_label_D
_geom_hbond_atom_site_label_H
_geom_hbond_atom_site_label_A
_geom_hbond_site_symmetry_A
_geom_hbond_distance_DH
_geom_hbond_distance_HA
_geom_hbond_distance_DA
_geom_hbond_angle_DHA
N1 HN1 O1 1_655 0.83(3) 2.41(3) 3.1662(3) 153
C12 H12 O2 2_766 0.93 2.58 3.286(3) 133
C4 H4 Cg 1_545 0.93 2.90 3.7396 150

loop_
_geom_torsion_atom_site_label_1
_geom_torsion_atom_site_label_2
_geom_torsion_atom_site_label_3
_geom_torsion_atom_site_label_4
_geom_torsion
S1 N1 C7 O3 -10.3(3)
S1 N1 C7 C8 169.94(15)
C8 C13 C12 C11 0.0(3)
C10 C9 C8 C13 1.0(4)
C10 C9 C8 C7 -179.8(2)
C12 C13 C8 C9 -0.6(3)
C12 C13 C8 C7 -179.8(2)
O3 C7 C8 C9 -2.4(3)
N1 C7 C8 C9 177.3(2)
O3 C7 C8 C13 176.8(2)
N1 C7 C8 C13 -3.5(3)
C14 O4 C11 C10 -6.6(4)
C14 O4 C11 C12 174.7(3)
C13 C12 C11 O4 179.0(2)
C13 C12 C11 C10 0.2(4)
C2 C3 C4 C5 0.6(4)
C6 C5 C4 C3 -0.1(4)
C6 C1 C2 C3 1.7(4)
S1 C1 C2 C3 179.0(2)
C4 C3 C2 C1 -1.4(4)
C2 C1 C6 C5 -1.2(4)
S1 C1 C6 C5 -178.49(18)
C4 C5 C6 C1 0.4(4)
O4 C11 C10 C9 -178.6(2)
C12 C11 C10 C9 0.1(4)
C8 C9 C10 C11 -0.7(4)
C7 N1 S1 O2 -177.30(19)
C7 N1 S1 O1 -48.9(2)
C7 N1 S1 C1 68.0(2)
C6 C1 S1 O2 153.0(2)
C2 C1 S1 O2 -24.3(2)
C6 C1 S1 O1 21.4(2)
C2 C1 S1 O1 -155.9(2)
C6 C1 S1 N1 -95.9(2)
C2 C1 S1 N1 86.8(2)
